data_4311456
loop_
_publ_author_name
'Alexandra L. Pickering'
'De-Liang Long'
'Leroy Cronin'

_publ_section_title
;
 Coordination Networks through the Dimensions: From Discrete Clusters to
 1D, 2D, and 3D Silver(I) Coordination Polymers with Rigid Aliphatic Amino
 Ligands
;
_journal_name_full 'Inorganic Chemistry'
_journal_page_first 4953
_journal_page_last 4961
_journal_paper_doi 10.1021/ic049786i
_journal_volume 43
_journal_year 2004
_chemical_formula_moiety '(C6 H9 Ag1 N3 +), (F6 P1 -)'
_chemical_formula_sum 'C6 H15 Ag F6 N3 P'
_chemical_formula_weight 382.05
_chemical_name_systematic
;
 ?
;
_space_group_IT_number 2
_symmetry_cell_setting triclinic
_symmetry_space_group_name_Hall '-P 1'
_symmetry_space_group_name_H-M 'P -1'
_atom_sites_solution_hydrogens geom
_atom_sites_solution_primary direct
_atom_sites_solution_secondary difmap
_audit_creation_method SHELXL-97
_cell_angle_alpha 104.974(2)
_cell_angle_beta 100.175(3)
_cell_angle_gamma 98.015(2)
_cell_formula_units_Z 2
_cell_length_a 6.7103(3)
_cell_length_b 9.2963(4)
_cell_length_c 9.9428(3)
_cell_measurement_reflns_used 5160
_cell_measurement_temperature 150(2)
_cell_measurement_theta_max 27.485
_cell_measurement_theta_min 1.5
_cell_volume 578.48(4)
_computing_cell_refinement 'HKL Scalepack (Otwinowski & Minor 1997)'
_computing_data_collection 'Collect (Nonius BV, 1997-2000)'
_computing_data_reduction 'HKL Denzo and Scalepack (Otwinowski & Minor 19'
_computing_molecular_graphics 'Ortep-3 for Windows (Farrugia, 1997)'
_computing_publication_material 'WinGX publication routines (Farrugia, 1999)'
_computing_structure_refinement 'SHELXL-97 (Sheldrick, 1997)'
_computing_structure_solution 'SHELXS-97 (Sheldrick, 1997)'
_diffrn_ambient_temperature 150(2)
_diffrn_measured_fraction_theta_full 1.000
_diffrn_measured_fraction_theta_max 1.000
_diffrn_measurement_device_type KappaCCD
_diffrn_measurement_method \w
_diffrn_radiation_monochromator graphite
_diffrn_radiation_source 'fine-focus sealed tube'
_diffrn_radiation_type MoK\a
_diffrn_radiation_wavelength 0.71073
_diffrn_reflns_av_R_equivalents 0.0452
_diffrn_reflns_av_sigmaI/netI 0.0291
_diffrn_reflns_limit_h_max 7
_diffrn_reflns_limit_h_min -8
_diffrn_reflns_limit_k_max 11
_diffrn_reflns_limit_k_min -11
_diffrn_reflns_limit_l_max 12
_diffrn_reflns_limit_l_min 0
_diffrn_reflns_number 11790
_diffrn_reflns_theta_full 26.00
_diffrn_reflns_theta_max 26.00
_diffrn_reflns_theta_min 2.17
_diffrn_standards_decay_% 0
_exptl_absorpt_coefficient_mu 1.942
_exptl_absorpt_correction_T_max 0.877
_exptl_absorpt_correction_T_min 0.701
_exptl_absorpt_correction_type gaussian
_exptl_absorpt_process_details
;
   P. Coppens, L. Leiserowitz, D Rabinovich, Acta Cryst.
   (1965), 18, 1035-1038
;
_exptl_crystal_colour colourless
_exptl_crystal_density_diffrn 2.193
_exptl_crystal_density_method 'not measured'
_exptl_crystal_description prism
_exptl_crystal_F_000 376
_exptl_crystal_size_max 0.22
_exptl_crystal_size_mid 0.08
_exptl_crystal_size_min 0.08
_refine_diff_density_max 0.65
_refine_diff_density_min -0.51
_refine_diff_density_rms 0.08
_refine_ls_extinction_coef 0.0068(9)
_refine_ls_extinction_expression Fc^*^=kFc[1+0.001xFc^2^\l^3^/sin(2\q)]^-1/4^
_refine_ls_extinction_method SHELXL
_refine_ls_goodness_of_fit_ref 1.034
_refine_ls_hydrogen_treatment mixed
_refine_ls_matrix_type full
_refine_ls_number_parameters 167
_refine_ls_number_reflns 2288
_refine_ls_number_restraints 0
_refine_ls_restrained_S_all 1.034
_refine_ls_R_factor_all 0.0261
_refine_ls_R_factor_gt 0.0223
_refine_ls_shift/su_max 0.001
_refine_ls_shift/su_mean 0.000
_refine_ls_structure_factor_coef Fsqd
_refine_ls_weighting_details 'calc w=1/[\s^2^(Fo^2^)+(0.0242P)^2^+0.3916P] where P=(Fo^2^+2Fc^2^)/3'
_refine_ls_weighting_scheme calc
_refine_ls_wR_factor_gt 0.0515
_refine_ls_wR_factor_ref 0.0527
_reflns_number_gt 2109
_reflns_number_total 2288
_reflns_threshold_expression >2sigma(I)
_cod_data_source_file ic049786isi20040503_095156_5.cif
_cod_data_source_block Compound5
_cod_database_code 4311456

loop_
_symmetry_equiv_pos_as_xyz
'x, y, z'
'-x, -y, -z'

loop_
_atom_site_label
_atom_site_type_symbol
_atom_site_fract_x
_atom_site_fract_y
_atom_site_fract_z
_atom_site_U_iso_or_equiv
_atom_site_adp_type
_atom_site_occupancy
_atom_site_symmetry_multiplicity
_atom_site_calc_flag
_atom_site_refinement_flags
_atom_site_disorder_assembly
_atom_site_disorder_group
Ag Ag 0.15717(3) 0.25714(2) 0.34608(2) 0.02106(9) Uani 1 1 d . . .
N1 N 0.2316(3) 0.2640(3) 0.1345(2) 0.0224(5) Uani 1 1 d . . .
H1A H 0.1730 0.1696 0.0721 0.027 Uiso 1 1 calc R . .
H1B H 0.1577 0.3307 0.1047 0.027 Uiso 1 1 calc R . .
N2 N 0.8164(3) 0.1484(3) 0.3463(2) 0.0187(4) Uani 1 1 d . . .
H2B H 0.823(4) 0.144(3) 0.437(3) 0.022 Uiso 1 1 d . . .
H2C H 0.780(4) 0.064(3) 0.289(3) 0.022 Uiso 1 1 d . . .
N3 N 0.6948(4) 0.6682(2) 0.4137(2) 0.0196(4) Uani 1 1 d . . .
H3B H 0.783(5) 0.690(3) 0.377(3) 0.024 Uiso 1 1 d . . .
H3C H 0.606(5) 0.724(3) 0.399(3) 0.024 Uiso 1 1 d . . .
C1 C 0.4414(4) 0.3021(3) 0.1060(3) 0.0202(5) Uani 1 1 d . . .
H1 H 0.4252 0.2839 0.0007 0.024 Uiso 1 1 calc R . .
C2 C 0.5837(4) 0.2007(3) 0.1526(2) 0.0195(5) Uani 1 1 d . . .
H2A H 0.5102 0.0937 0.1140 0.023 Uiso 1 1 calc R . .
H2B H 0.7062 0.2109 0.1105 0.023 Uiso 1 1 calc R . .
C3 C 0.6559(3) 0.2373(3) 0.3135(2) 0.0166(5) Uani 1 1 d . . .
H3 H 0.5360 0.2093 0.3550 0.020 Uiso 1 1 calc R . .
C4 C 0.7473(4) 0.4063(3) 0.3802(3) 0.0169(5) Uani 1 1 d . . .
H4A H 0.7845 0.4283 0.4854 0.020 Uiso 1 1 calc R . .
H4B H 0.8753 0.4313 0.3475 0.020 Uiso 1 1 calc R . .
C5 C 0.5987(4) 0.5063(3) 0.3418(2) 0.0165(5) Uani 1 1 d . . .
H5 H 0.4723 0.4821 0.3783 0.020 Uiso 1 1 calc R . .
C6 C 0.5343(4) 0.4705(3) 0.1793(2) 0.0203(5) Uani 1 1 d . . .
H6A H 0.6565 0.4996 0.1420 0.024 Uiso 1 1 calc R . .
H6B H 0.4317 0.5320 0.1554 0.024 Uiso 1 1 calc R . .
P P 0.17247(10) -0.18198(8) 0.22356(7) 0.02065(15) Uani 1 1 d . . .
F1 F 0.1341(3) -0.32370(18) 0.08467(16) 0.0340(4) Uani 1 1 d . . .
F2 F 0.1950(3) -0.2933(2) 0.32255(17) 0.0374(4) Uani 1 1 d . . .
F3 F 0.4149(2) -0.1580(2) 0.23144(19) 0.0378(4) Uani 1 1 d . . .
F4 F 0.1483(2) -0.07095(18) 0.12525(17) 0.0307(4) Uani 1 1 d . . .
F5 F -0.0711(3) -0.2050(2) 0.2153(2) 0.0423(4) Uani 1 1 d . . .
F6 F 0.2101(3) -0.04100(19) 0.36372(17) 0.0417(5) Uani 1 1 d . . .

loop_
_atom_site_aniso_label
_atom_site_aniso_U_11
_atom_site_aniso_U_22
_atom_site_aniso_U_33
_atom_site_aniso_U_23
_atom_site_aniso_U_13
_atom_site_aniso_U_12
Ag 0.01752(12) 0.02159(12) 0.02431(13) 0.00509(8) 0.00681(8) 0.00489(8)
N1 0.0152(10) 0.0281(12) 0.0215(11) 0.0066(9) 0.0001(8) 0.0026(9)
N2 0.0168(10) 0.0178(11) 0.0217(11) 0.0053(9) 0.0051(9) 0.0042(9)
N3 0.0208(11) 0.0153(11) 0.0232(11) 0.0063(9) 0.0055(9) 0.0024(9)
C1 0.0213(12) 0.0260(14) 0.0127(11) 0.0060(10) 0.0026(9) 0.0036(10)
C2 0.0192(12) 0.0206(13) 0.0164(12) 0.0009(10) 0.0046(9) 0.0039(10)
C3 0.0132(11) 0.0205(13) 0.0171(12) 0.0060(10) 0.0045(9) 0.0041(10)
C4 0.0141(11) 0.0182(12) 0.0175(12) 0.0042(10) 0.0020(9) 0.0038(9)
C5 0.0159(11) 0.0179(12) 0.0163(11) 0.0051(9) 0.0048(9) 0.0031(9)
C6 0.0225(12) 0.0256(14) 0.0143(12) 0.0069(10) 0.0044(9) 0.0066(11)
P 0.0226(3) 0.0221(3) 0.0193(3) 0.0082(3) 0.0052(3) 0.0061(3)
F1 0.0459(10) 0.0280(9) 0.0242(8) 0.0040(7) 0.0017(7) 0.0087(8)
F2 0.0581(11) 0.0347(9) 0.0282(9) 0.0198(7) 0.0114(8) 0.0151(9)
F3 0.0215(8) 0.0452(11) 0.0478(10) 0.0179(9) 0.0040(7) 0.0066(7)
F4 0.0362(9) 0.0303(9) 0.0313(9) 0.0182(7) 0.0071(7) 0.0080(7)
F5 0.0272(9) 0.0570(12) 0.0537(11) 0.0276(10) 0.0184(8) 0.0099(8)
F6 0.0672(13) 0.0311(10) 0.0244(9) 0.0022(7) 0.0040(8) 0.0211(9)

loop_
_atom_type_symbol
_atom_type_description
_atom_type_scat_dispersion_real
_atom_type_scat_dispersion_imag
_atom_type_scat_source
Ag Ag -0.8971 1.1015 'International Tables Vol C Tables 4.2.6.8 and 6.1.1.4'
N N 0.0061 0.0033 'International Tables Vol C Tables 4.2.6.8 and 6.1.1.4'
C C 0.0033 0.0016 'International Tables Vol C Tables 4.2.6.8 and 6.1.1.4'
H H 0.0000 0.0000 'International Tables Vol C Tables 4.2.6.8 and 6.1.1.4'
P P 0.1023 0.0942 'International Tables Vol C Tables 4.2.6.8 and 6.1.1.4'
F F 0.0171 0.0103 'International Tables Vol C Tables 4.2.6.8 and 6.1.1.4'

loop_
_geom_angle_atom_site_label_1
_geom_angle_atom_site_label_2
_geom_angle_atom_site_label_3
_geom_angle
_geom_angle_site_symmetry_1
_geom_angle_site_symmetry_3
_geom_angle_publ_flag
N1 Ag N3 141.10(8) . 2_666 ?
N1 Ag N2 118.09(8) . 1_455 ?
N3 Ag N2 100.77(8) 2_666 1_455 ?
C1 N1 Ag 126.84(15) . . ?
C3 N2 Ag 115.58(15) . 1_655 ?
C5 N3 Ag 119.25(15) . 2_666 ?
N1 C1 C2 111.5(2) . . ?
N1 C1 C6 110.1(2) . . ?
C2 C1 C6 111.4(2) . . ?
C3 C2 C1 113.9(2) . . ?
N2 C3 C2 109.3(2) . . ?
N2 C3 C4 108.95(19) . . ?
C2 C3 C4 110.7(2) . . ?
C5 C4 C3 112.48(19) . . ?
N3 C5 C4 109.55(19) . . ?
N3 C5 C6 113.0(2) . . ?
C4 C5 C6 109.8(2) . . ?
C5 C6 C1 112.4(2) . . ?
F3 P F1 90.17(10) . . ?
F3 P F4 90.45(9) . . ?
F1 P F4 90.21(9) . . ?
F3 P F6 90.07(10) . . ?
F1 P F6 179.42(10) . . ?
F4 P F6 90.32(9) . . ?
F3 P F5 179.59(11) . . ?
F1 P F5 89.97(10) . . ?
F4 P F5 89.16(9) . . ?
F6 P F5 89.80(11) . . ?
F3 P F2 89.98(10) . . ?
F1 P F2 89.93(9) . . ?
F4 P F2 179.55(10) . . ?
F6 P F2 89.54(9) . . ?
F5 P F2 90.41(10) . . ?

loop_
_geom_bond_atom_site_label_1
_geom_bond_atom_site_label_2
_geom_bond_distance
_geom_bond_site_symmetry_2
_geom_bond_publ_flag
Ag N1 2.261(2) . ?
Ag N3 2.299(2) 2_666 ?
Ag N2 2.368(2) 1_455 ?
N1 C1 1.497(3) . ?
N2 C3 1.488(3) . ?
N2 Ag 2.368(2) 1_655 ?
N3 C5 1.484(3) . ?
N3 Ag 2.299(2) 2_666 ?
C1 C2 1.528(3) . ?
C1 C6 1.532(4) . ?
C2 C3 1.519(3) . ?
C3 C4 1.527(3) . ?
C4 C5 1.521(3) . ?
C5 C6 1.531(3) . ?
P F3 1.5960(17) . ?
P F1 1.5964(17) . ?
P F4 1.5998(16) . ?
P F6 1.6009(17) . ?
P F5 1.6031(17) . ?
P F2 1.6061(16) . ?
